data_4316748
loop_
_publ_author_name
'Svetlana V. Eliseeva'
'Dmitry N. Pleshkov'
'Konstantin A. Lyssenko'
'Leonid S. Lepnev'
'Jean-Claude G. B\"unzli'
'Natalia P. Kuzmina'

_publ_section_title
;
 Highly Luminescent and Triboluminescent Coordination Polymers Assembled
 from Lanthanide \b-Diketonates and Aromatic Bidentate O-Donor Ligands
;
_journal_name_full 'Inorganic Chemistry'
_journal_page_first 9300
_journal_page_last 9311
_journal_paper_doi 10.1021/ic100974e
_journal_volume 49
_journal_year 2010
_chemical_formula_moiety 'C25 H13 F18 O8 Tb'
_chemical_formula_sum 'C25 H13 F18 O8 Tb'
_chemical_formula_weight 942.27
_chemical_name_systematic
; 
 ? 
;
_space_group_IT_number 2
_symmetry_cell_setting triclinic
_symmetry_space_group_name_Hall '-P 1'
_symmetry_space_group_name_H-M 'P -1'
_atom_sites_solution_hydrogens geom
_atom_sites_solution_primary direct
_atom_sites_solution_secondary difmap
_audit_creation_method SHELXL-97
_cell_angle_alpha 92.6746(8)
_cell_angle_beta 103.2727(7)
_cell_angle_gamma 103.7836(8)
_cell_formula_units_Z 2
_cell_length_a 8.7036(3)
_cell_length_b 11.9310(5)
_cell_length_c 16.0130(6)
_cell_measurement_reflns_used 769
_cell_measurement_temperature 100(2)
_cell_measurement_theta_max 29
_cell_measurement_theta_min 3
_cell_volume 1562.75(10)
_computing_cell_refinement 'Bruker SAINT'
_computing_data_collection 'Bruker APEX II'
_computing_data_reduction 'Bruker SAINT'
_computing_molecular_graphics 'Bruker SHELXTL'
_computing_publication_material 'Bruker SHELXTL'
_computing_structure_refinement 'SHELXL-97 (Sheldrick, 1997)'
_computing_structure_solution 'SHELXS-97 (Sheldrick, 1997)'
_diffrn_ambient_temperature 100(2)
_diffrn_measured_fraction_theta_full 0.999
_diffrn_measured_fraction_theta_max 0.999
_diffrn_measurement_device_type 'Bruker APEX II CCD area detector''
_diffrn_measurement_method 'omega scans'
_diffrn_radiation_monochromator graphite
_diffrn_radiation_source 'fine-focus sealed tube'
_diffrn_radiation_type MoK\a
_diffrn_radiation_wavelength 0.71073
_diffrn_reflns_av_R_equivalents 0.0399
_diffrn_reflns_av_sigmaI/netI 0.0549
_diffrn_reflns_limit_h_max 11
_diffrn_reflns_limit_h_min -11
_diffrn_reflns_limit_k_max 16
_diffrn_reflns_limit_k_min -16
_diffrn_reflns_limit_l_max 21
_diffrn_reflns_limit_l_min -21
_diffrn_reflns_number 19245
_diffrn_reflns_theta_full 29.00
_diffrn_reflns_theta_max 29.00
_diffrn_reflns_theta_min 1.31
_exptl_absorpt_coefficient_mu 2.417
_exptl_absorpt_correction_T_max 0.644
_exptl_absorpt_correction_T_min 0.445
_exptl_absorpt_correction_type multi-scan
_exptl_absorpt_process_details SADABS
_exptl_crystal_colour colorles
_exptl_crystal_density_diffrn 2.002
_exptl_crystal_density_method 'not measured'
_exptl_crystal_description prism
_exptl_crystal_F_000 908
_exptl_crystal_size_max 0.40
_exptl_crystal_size_mid 0.23
_exptl_crystal_size_min 0.20
_refine_diff_density_max 1.282
_refine_diff_density_min -1.472
_refine_diff_density_rms 0.128
_refine_ls_extinction_method none
_refine_ls_goodness_of_fit_ref 1.028
_refine_ls_hydrogen_treatment constr
_refine_ls_matrix_type full
_refine_ls_number_parameters 470
_refine_ls_number_reflns 8306
_refine_ls_number_restraints 9
_refine_ls_restrained_S_all 1.035
_refine_ls_R_factor_all 0.0411
_refine_ls_R_factor_gt 0.0327
_refine_ls_shift/su_max 0.000
_refine_ls_shift/su_mean 0.000
_refine_ls_structure_factor_coef Fsqd
_refine_ls_weighting_details 'calc w=1/[\s^2^(Fo^2^)+(0.0197P)^2^+1.2535P] where P=(Fo^2^+2Fc^2^)/3'
_refine_ls_weighting_scheme calc
_refine_ls_wR_factor_gt 0.0626
_refine_ls_wR_factor_ref 0.0664
_reflns_number_gt 7257
_reflns_number_total 8306
_reflns_threshold_expression I>2\s(I)
_cod_data_source_file ic100974e_si_003_3.cif
_cod_data_source_block tbhfa3_acbz
_cod_depositor_comments
;
The following automatic conversions were performed:

'_symmetry_cell_setting' value 'Triclinic' changed to 'triclinic'
according to the built-in table from CIF Core dictionary named
'cif_core.dic' version 2.4.1 from 2010-06-29.

Automatic conversion script
Id: cif_fix_values 1646 2011-03-28 12:23:43Z adriana 
;
_cod_database_code 4316748

loop_
_symmetry_equiv_pos_as_xyz
'x, y, z'
'-x, -y, -z'

loop_
_atom_site_label
_atom_site_type_symbol
_atom_site_fract_x
_atom_site_fract_y
_atom_site_fract_z
_atom_site_U_iso_or_equiv
_atom_site_adp_type
_atom_site_occupancy
_atom_site_symmetry_multiplicity
_atom_site_calc_flag
_atom_site_refinement_flags
_atom_site_disorder_assembly
_atom_site_disorder_group
TB1 Tb 0.715623(18) 0.738729(13) 0.726906(9) 0.01219(4) Uani 1 1 d . . .
O1 O 0.9831(3) 0.79178(19) 0.82284(14) 0.0176(5) Uani 1 1 d . . .
C1 C 1.0240(4) 0.9070(3) 0.95368(19) 0.0159(6) Uani 1 1 d . . .
C2 C 1.0452(4) 0.9097(3) 1.0428(2) 0.0176(6) Uani 1 1 d . . .
H2A H 1.0762 0.8478 1.0718 0.021 Uiso 1 1 calc R . .
C3 C 1.0212(4) 1.0020(3) 1.0891(2) 0.0176(6) Uani 1 1 d . . .
H3A H 1.0354 1.0035 1.1498 0.021 Uiso 1 1 calc R . .
C4 C 1.0431(4) 0.8066(3) 0.9013(2) 0.0169(6) Uani 1 1 d . . .
C5 C 1.1291(4) 0.7215(3) 0.9433(2) 0.0251(7) Uani 1 1 d . . .
H5A H 1.1542 0.6740 0.8992 0.038 Uiso 1 1 calc R . .
H5B H 1.0587 0.6712 0.9737 0.038 Uiso 1 1 calc R . .
H5C H 1.2308 0.7635 0.9846 0.038 Uiso 1 1 calc R . .
O1A O 0.8771(3) 0.69805(19) 0.63387(14) 0.0182(5) Uani 1 1 d . . .
C1A C 1.0037(4) 0.5944(3) 0.55500(18) 0.0134(6) Uani 1 1 d . . .
C2A C 0.8596(4) 0.5077(3) 0.52502(19) 0.0166(6) Uani 1 1 d . . .
H2AA H 0.7641 0.5135 0.5423 0.020 Uiso 1 1 calc R . .
C3A C 0.8547(4) 0.4129(3) 0.46997(19) 0.0163(6) Uani 1 1 d . . .
H3AA H 0.7564 0.3536 0.4495 0.020 Uiso 1 1 calc R . .
C4A C 1.0039(4) 0.6938(3) 0.61515(18) 0.0134(6) Uani 1 1 d . . .
C5A C 1.1587(4) 0.7850(3) 0.6526(2) 0.0209(7) Uani 1 1 d . . .
H5AA H 1.1398 0.8398 0.6943 0.031 Uiso 1 1 calc R . .
H5AB H 1.1948 0.8265 0.6063 0.031 Uiso 1 1 calc R . .
H5AC H 1.2430 0.7485 0.6817 0.031 Uiso 1 1 calc R . .
O2 O 0.6948(3) 0.70960(18) 0.87054(13) 0.0160(4) Uani 1 1 d . . .
O3 O 0.5818(3) 0.87162(18) 0.77156(13) 0.0164(4) Uani 1 1 d . . .
O4 O 0.5719(3) 0.75878(19) 0.58942(13) 0.0176(5) Uani 1 1 d . . .
O5 O 0.8451(3) 0.92269(18) 0.69202(14) 0.0176(5) Uani 1 1 d . . .
O6 O 0.4617(3) 0.60548(19) 0.71327(14) 0.0181(5) Uani 1 1 d . . .
O7 O 0.7677(3) 0.55858(18) 0.75039(14) 0.0187(5) Uani 1 1 d . . .
F1 F 0.4988(3) 0.6224(2) 1.00490(16) 0.0490(7) Uani 1 1 d . . .
F2 F 0.6753(3) 0.7718(2) 1.07667(13) 0.0427(6) Uani 1 1 d . . .
F3 F 0.7524(3) 0.6349(2) 1.02108(14) 0.0441(6) Uani 1 1 d . . .
F4 F 0.4370(3) 1.0394(2) 0.76198(13) 0.0380(6) Uani 1 1 d . . .
F5 F 0.5607(2) 1.08724(16) 0.89531(14) 0.0298(5) Uani 1 1 d . . .
F6 F 0.3217(2) 0.97193(18) 0.85963(16) 0.0359(5) Uani 1 1 d . . .
F7 F 0.3491(5) 0.8078(7) 0.4537(4) 0.0412(7) Uani 0.470(5) 1 d PD A 1
F8 F 0.4458(7) 0.6693(4) 0.4197(5) 0.0412(7) Uani 0.470(5) 1 d PD A 1
F9 F 0.5549(7) 0.8215(5) 0.3779(3) 0.0412(7) Uani 0.470(5) 1 d PD A 1
F10 F 0.9630(3) 1.15649(18) 0.69066(16) 0.0440(6) Uani 1 1 d . . .
F11 F 0.9585(3) 1.1314(2) 0.55679(15) 0.0412(6) Uani 1 1 d . . .
F12 F 1.1180(2) 1.06187(19) 0.64991(16) 0.0385(6) Uani 1 1 d . . .
F13 F 0.2187(2) 0.3952(2) 0.80172(14) 0.0350(5) Uani 1 1 d . . .
F14 F 0.1616(2) 0.40288(18) 0.66482(14) 0.0320(5) Uani 1 1 d . . .
F15 F 0.1733(2) 0.55106(19) 0.75046(14) 0.0320(5) Uani 1 1 d . . .
F16 F 0.7104(3) 0.2888(2) 0.83020(19) 0.0487(7) Uani 1 1 d . . .
F17 F 0.9192(3) 0.4343(2) 0.86988(15) 0.0383(5) Uani 1 1 d . . .
F18 F 0.8535(3) 0.35112(19) 0.74071(15) 0.0384(6) Uani 1 1 d . . .
C6 C 0.6341(4) 0.7524(3) 0.92359(19) 0.0164(6) Uani 1 1 d . . .
C7 C 0.5593(4) 0.8433(3) 0.9145(2) 0.0204(7) Uani 1 1 d . . .
H7A H 0.5200 0.8696 0.9605 0.025 Uiso 1 1 calc R . .
C8 C 0.5416(4) 0.8961(3) 0.8388(2) 0.0154(6) Uani 1 1 d . . .
C9 C 0.6412(4) 0.6945(3) 1.0081(2) 0.0229(7) Uani 1 1 d . . .
C10 C 0.4635(4) 0.9998(3) 0.8372(2) 0.0178(6) Uani 1 1 d . . .
C11 C 0.6061(4) 0.8230(3) 0.5329(2) 0.0201(7) Uani 1 1 d . A .
C12 C 0.7314(4) 0.9231(3) 0.5426(2) 0.0238(7) Uani 1 1 d . . .
H12A H 0.7444 0.9629 0.4936 0.029 Uiso 1 1 calc R . .
C13 C 0.8383(4) 0.9663(3) 0.6225(2) 0.0174(6) Uani 1 1 d . . .
C14 C 0.4889(4) 0.7843(3) 0.4431(2) 0.0363(10) Uani 1 1 d D . .
C15 C 0.9704(4) 1.0810(3) 0.6296(2) 0.0241(7) Uani 1 1 d . . .
C16 C 0.4247(4) 0.5102(3) 0.74346(19) 0.0171(6) Uani 1 1 d . . .
C17 C 0.5261(4) 0.4400(3) 0.7763(2) 0.0203(7) Uani 1 1 d . . .
H17A H 0.4833 0.3718 0.8004 0.024 Uiso 1 1 calc R . .
C18 C 0.6891(4) 0.4688(3) 0.7742(2) 0.0181(6) Uani 1 1 d . . .
C19 C 0.2423(4) 0.4643(3) 0.7404(2) 0.0222(7) Uani 1 1 d . . .
C20 C 0.7929(4) 0.3841(3) 0.8038(2) 0.0247(7) Uani 1 1 d . . .
F7' F 0.3359(5) 0.7922(7) 0.4361(3) 0.0412(7) Uani 0.53 1 d PD A 2
F8' F 0.4846(6) 0.6724(3) 0.4242(5) 0.0412(7) Uani 0.53 1 d PD A 2
F9' F 0.5232(6) 0.8561(4) 0.3840(3) 0.0412(7) Uani 0.53 1 d PD A 2

loop_
_atom_site_aniso_label
_atom_site_aniso_U_11
_atom_site_aniso_U_22
_atom_site_aniso_U_33
_atom_site_aniso_U_23
_atom_site_aniso_U_13
_atom_site_aniso_U_12
TB1 0.01479(7) 0.01191(7) 0.01041(7) 0.00044(5) 0.00428(5) 0.00350(5)
O1 0.0179(11) 0.0183(11) 0.0154(11) -0.0009(9) 0.0052(9) 0.0019(9)
C1 0.0140(14) 0.0173(15) 0.0139(14) -0.0020(12) 0.0023(12) 0.0010(12)
C2 0.0173(15) 0.0169(16) 0.0165(15) 0.0000(12) 0.0012(12) 0.0035(12)
C3 0.0174(15) 0.0204(16) 0.0132(14) 0.0011(12) 0.0027(12) 0.0025(12)
C4 0.0136(14) 0.0167(16) 0.0169(15) 0.0001(12) 0.0030(12) -0.0019(12)
C5 0.0291(19) 0.0236(18) 0.0213(17) -0.0013(14) 0.0013(15) 0.0098(15)
O1A 0.0224(12) 0.0198(12) 0.0154(11) 0.0006(9) 0.0082(9) 0.0078(9)
C1A 0.0170(15) 0.0128(14) 0.0108(13) 0.0022(11) 0.0037(12) 0.0044(11)
C2A 0.0169(15) 0.0183(16) 0.0158(15) -0.0001(12) 0.0069(12) 0.0043(12)
C3A 0.0136(14) 0.0176(16) 0.0162(15) -0.0005(12) 0.0031(12) 0.0022(12)
C4A 0.0174(15) 0.0140(15) 0.0095(13) 0.0040(11) 0.0036(12) 0.0048(12)
C5A 0.0213(16) 0.0171(16) 0.0225(17) -0.0035(13) 0.0041(14) 0.0039(13)
O2 0.0215(11) 0.0146(11) 0.0136(10) 0.0021(8) 0.0069(9) 0.0051(9)
O3 0.0201(11) 0.0177(11) 0.0143(10) 0.0018(8) 0.0076(9) 0.0072(9)
O4 0.0173(11) 0.0221(12) 0.0132(10) 0.0036(9) 0.0044(9) 0.0038(9)
O5 0.0217(11) 0.0166(11) 0.0162(11) 0.0015(9) 0.0079(9) 0.0050(9)
O6 0.0197(11) 0.0166(11) 0.0169(11) 0.0045(9) 0.0034(9) 0.0033(9)
O7 0.0206(11) 0.0143(11) 0.0223(12) 0.0016(9) 0.0086(10) 0.0035(9)
F1 0.0479(15) 0.0469(16) 0.0510(15) 0.0290(12) 0.0179(13) -0.0001(12)
F2 0.0855(19) 0.0359(13) 0.0141(10) 0.0054(9) 0.0140(11) 0.0275(13)
F3 0.0699(17) 0.0609(16) 0.0270(12) 0.0254(11) 0.0257(12) 0.0485(14)
F4 0.0653(16) 0.0415(14) 0.0225(11) 0.0115(10) 0.0134(11) 0.0386(12)
F5 0.0303(11) 0.0164(10) 0.0382(12) -0.0045(9) 0.0018(10) 0.0055(8)
F6 0.0235(11) 0.0253(12) 0.0670(16) 0.0075(11) 0.0239(11) 0.0092(9)
F7 0.0325(12) 0.0571(14) 0.0203(9) 0.0017(8) -0.0076(8) -0.0005(8)
F8 0.0325(12) 0.0571(14) 0.0203(9) 0.0017(8) -0.0076(8) -0.0005(8)
F9 0.0325(12) 0.0571(14) 0.0203(9) 0.0017(8) -0.0076(8) -0.0005(8)
F10 0.0555(15) 0.0165(11) 0.0583(16) -0.0053(10) 0.0256(13) -0.0031(10)
F11 0.0365(13) 0.0367(13) 0.0453(14) 0.0275(11) 0.0069(11) -0.0018(10)
F12 0.0190(10) 0.0298(12) 0.0653(16) 0.0171(11) 0.0086(11) 0.0032(9)
F13 0.0208(10) 0.0521(15) 0.0359(12) 0.0290(11) 0.0119(9) 0.0073(10)
F14 0.0234(11) 0.0334(12) 0.0298(11) 0.0040(9) -0.0001(9) -0.0043(9)
F15 0.0232(11) 0.0361(13) 0.0436(13) 0.0102(10) 0.0161(10) 0.0123(9)
F16 0.0346(13) 0.0288(13) 0.090(2) 0.0359(13) 0.0209(14) 0.0121(10)
F17 0.0350(13) 0.0383(13) 0.0387(13) 0.0095(10) -0.0037(11) 0.0150(10)
F18 0.0394(13) 0.0325(13) 0.0493(14) -0.0013(10) 0.0119(11) 0.0208(10)
C6 0.0180(15) 0.0178(16) 0.0120(14) 0.0001(12) 0.0046(12) 0.0014(12)
C7 0.0277(18) 0.0219(17) 0.0169(15) 0.0038(13) 0.0119(14) 0.0100(14)
C8 0.0138(14) 0.0144(15) 0.0174(15) 0.0011(12) 0.0033(12) 0.0031(12)
C9 0.0322(19) 0.0221(17) 0.0194(16) 0.0065(13) 0.0104(15) 0.0117(15)
C10 0.0198(16) 0.0154(15) 0.0185(16) 0.0014(12) 0.0063(13) 0.0034(12)
C11 0.0170(15) 0.0265(18) 0.0157(15) 0.0064(13) 0.0036(13) 0.0031(13)
C12 0.0250(18) 0.0291(19) 0.0184(16) 0.0104(14) 0.0074(14) 0.0057(15)
C13 0.0189(16) 0.0135(15) 0.0238(16) 0.0055(12) 0.0101(13) 0.0066(12)
C14 0.031(2) 0.047(3) 0.0229(19) 0.0158(17) 0.0047(16) -0.0060(18)
C15 0.0244(18) 0.0197(17) 0.0279(18) 0.0073(14) 0.0052(15) 0.0054(14)
C16 0.0203(16) 0.0196(16) 0.0097(14) 0.0009(11) 0.0041(12) 0.0018(13)
C17 0.0208(16) 0.0208(17) 0.0187(16) 0.0056(13) 0.0059(13) 0.0026(13)
C18 0.0223(16) 0.0154(15) 0.0175(15) 0.0026(12) 0.0065(13) 0.0047(13)
C19 0.0174(16) 0.0286(19) 0.0215(17) 0.0131(14) 0.0052(14) 0.0051(14)
C20 0.0213(17) 0.0195(17) 0.035(2) 0.0083(14) 0.0084(15) 0.0057(14)
F7' 0.0325(12) 0.0571(14) 0.0203(9) 0.0017(8) -0.0076(8) -0.0005(8)
F8' 0.0325(12) 0.0571(14) 0.0203(9) 0.0017(8) -0.0076(8) -0.0005(8)
F9' 0.0325(12) 0.0571(14) 0.0203(9) 0.0017(8) -0.0076(8) -0.0005(8)

loop_
_atom_type_symbol
_atom_type_description
_atom_type_scat_dispersion_real
_atom_type_scat_dispersion_imag
_atom_type_scat_source
C C 0.0033 0.0016 'International Tables Vol C Tables 4.2.6.8 and 6.1.1.4'
H H 0.0000 0.0000 'International Tables Vol C Tables 4.2.6.8 and 6.1.1.4'
F F 0.0171 0.0103 'International Tables Vol C Tables 4.2.6.8 and 6.1.1.4'
O O 0.0106 0.0060 'International Tables Vol C Tables 4.2.6.8 and 6.1.1.4'
Tb Tb -0.1723 4.1537 'International Tables Vol C Tables 4.2.6.8 and 6.1.1.4'

loop_
_geom_angle_atom_site_label_1
_geom_angle_atom_site_label_2
_geom_angle_atom_site_label_3
_geom_angle
_geom_angle_site_symmetry_1
_geom_angle_site_symmetry_3
_geom_angle_publ_flag
O4 TB1 O7 117.08(8) . . ?
O4 TB1 O6 77.56(7) . . ?
O7 TB1 O6 73.10(8) . . ?
O4 TB1 O3 83.98(7) . . ?
O7 TB1 O3 142.75(7) . . ?
O6 TB1 O3 83.10(7) . . ?
O4 TB1 O5 73.38(7) . . ?
O7 TB1 O5 139.64(7) . . ?
O6 TB1 O5 144.16(7) . . ?
O3 TB1 O5 73.51(7) . . ?
O4 TB1 O1A 74.99(7) . . ?
O7 TB1 O1A 71.20(7) . . ?
O6 TB1 O1A 116.94(8) . . ?
O3 TB1 O1A 146.05(7) . . ?
O5 TB1 O1A 75.07(7) . . ?
O4 TB1 O2 144.47(7) . . ?
O7 TB1 O2 74.46(7) . . ?
O6 TB1 O2 74.22(7) . . ?
O3 TB1 O2 71.68(7) . . ?
O5 TB1 O2 121.19(7) . . ?
O1A TB1 O2 137.76(7) . . ?
O4 TB1 O1 142.57(7) . . ?
O7 TB1 O1 77.82(8) . . ?
O6 TB1 O1 139.01(7) . . ?
O3 TB1 O1 104.58(7) . . ?
O5 TB1 O1 74.41(7) . . ?
O1A TB1 O1 78.74(7) . . ?
O2 TB1 O1 70.54(7) . . ?
C4 O1 TB1 137.5(2) . . ?
C2 C1 C3 120.0(3) . 2_777 ?
C2 C1 C4 121.6(3) . . ?
C3 C1 C4 118.4(3) 2_777 . ?
C3 C2 C1 120.3(3) . . ?
C3 C2 H2A 119.9 . . ?
C1 C2 H2A 119.9 . . ?
C2 C3 C1 119.8(3) . 2_777 ?
C2 C3 H3A 120.1 . . ?
C1 C3 H3A 120.1 2_777 . ?
O1 C4 C1 119.6(3) . . ?
O1 C4 C5 119.6(3) . . ?
C1 C4 C5 120.8(3) . . ?
C4 C5 H5A 109.5 . . ?
C4 C5 H5B 109.5 . . ?
H5A C5 H5B 109.5 . . ?
C4 C5 H5C 109.5 . . ?
H5A C5 H5C 109.5 . . ?
H5B C5 H5C 109.5 . . ?
C4A O1A TB1 155.2(2) . . ?
C2A C1A C3A 120.4(3) . 2_766 ?
C2A C1A C4A 118.4(3) . . ?
C3A C1A C4A 121.2(3) 2_766 . ?
C3A C2A C1A 120.2(3) . . ?
C3A C2A H2AA 119.9 . . ?
C1A C2A H2AA 119.9 . . ?
C2A C3A C1A 119.3(3) . 2_766 ?
C2A C3A H3AA 120.3 . . ?
C1A C3A H3AA 120.3 2_766 . ?
O1A C4A C1A 119.1(3) . . ?
O1A C4A C5A 121.0(3) . . ?
C1A C4A C5A 119.9(3) . . ?
C4A C5A H5AA 109.5 . . ?
C4A C5A H5AB 109.5 . . ?
H5AA C5A H5AB 109.5 . . ?
C4A C5A H5AC 109.5 . . ?
H5AA C5A H5AC 109.5 . . ?
H5AB C5A H5AC 109.5 . . ?
C6 O2 TB1 135.6(2) . . ?
C8 O3 TB1 135.9(2) . . ?
C11 O4 TB1 133.2(2) . . ?
C13 O5 TB1 132.5(2) . . ?
C16 O6 TB1 131.2(2) . . ?
C18 O7 TB1 132.6(2) . . ?
O2 C6 C7 127.7(3) . . ?
O2 C6 C9 115.1(3) . . ?
C7 C6 C9 117.2(3) . . ?
C8 C7 C6 120.5(3) . . ?
C8 C7 H7A 119.8 . . ?
C6 C7 H7A 119.8 . . ?
O3 C8 C7 128.6(3) . . ?
O3 C8 C10 115.4(3) . . ?
C7 C8 C10 116.1(3) . . ?
F3 C9 F1 107.9(3) . . ?
F3 C9 F2 107.7(3) . . ?
F1 C9 F2 107.3(3) . . ?
F3 C9 C6 111.7(3) . . ?
F1 C9 C6 110.0(3) . . ?
F2 C9 C6 112.1(3) . . ?
F4 C10 F6 107.8(3) . . ?
F4 C10 F5 108.0(3) . . ?
F6 C10 F5 106.0(3) . . ?
F4 C10 C8 113.2(3) . . ?
F6 C10 C8 111.5(3) . . ?
F5 C10 C8 110.0(3) . . ?
O4 C11 C12 128.2(3) . . ?
O4 C11 C14 113.9(3) . . ?
C12 C11 C14 117.9(3) . . ?
C11 C12 C13 121.3(3) . . ?
C11 C12 H12A 119.4 . . ?
C13 C12 H12A 119.4 . . ?
O5 C13 C12 128.1(3) . . ?
O5 C13 C15 113.2(3) . . ?
C12 C13 C15 118.7(3) . . ?
F7' C14 F8' 108.2(4) . . ?
F7' C14 F9' 97.0(5) . . ?
F8' C14 F9' 116.3(5) . . ?
F7' C14 F8 94.6(5) . . ?
F9' C14 F8 118.4(5) . . ?
F7' C14 F9 115.5(5) . . ?
F8' C14 F9 94.4(5) . . ?
F8 C14 F9 99.7(5) . . ?
F8' C14 F7 117.2(5) . . ?
F9' C14 F7 100.3(5) . . ?
F8 C14 F7 103.9(5) . . ?
F9 C14 F7 121.8(5) . . ?
F7' C14 C11 115.7(3) . . ?
F8' C14 C11 106.4(4) . . ?
F9' C14 C11 113.3(3) . . ?
F8 C14 C11 114.9(4) . . ?
F9 C14 C11 113.8(3) . . ?
F7 C14 C11 102.8(3) . . ?
F10 C15 F12 107.8(3) . . ?
F10 C15 F11 107.6(3) . . ?
F12 C15 F11 106.8(3) . . ?
F10 C15 C13 110.7(3) . . ?
F12 C15 C13 110.1(3) . . ?
F11 C15 C13 113.6(3) . . ?
O6 C16 C17 128.4(3) . . ?
O6 C16 C19 115.1(3) . . ?
C17 C16 C19 116.5(3) . . ?
C18 C17 C16 120.6(3) . . ?
C18 C17 H17A 119.7 . . ?
C16 C17 H17A 119.7 . . ?
O7 C18 C17 128.1(3) . . ?
O7 C18 C20 112.9(3) . . ?
C17 C18 C20 119.0(3) . . ?
F13 C19 F14 107.2(3) . . ?
F13 C19 F15 107.6(3) . . ?
F14 C19 F15 107.7(3) . . ?
F13 C19 C16 112.0(3) . . ?
F14 C19 C16 110.7(3) . . ?
F15 C19 C16 111.4(3) . . ?
F18 C20 F17 107.2(3) . . ?
F18 C20 F16 108.0(3) . . ?
F17 C20 F16 106.6(3) . . ?
F18 C20 C18 110.8(3) . . ?
F17 C20 C18 110.7(3) . . ?
F16 C20 C18 113.3(3) . . ?

loop_
_geom_bond_atom_site_label_1
_geom_bond_atom_site_label_2
_geom_bond_distance
_geom_bond_site_symmetry_2
_geom_bond_publ_flag
TB1 O4 2.323(2) . ?
TB1 O7 2.330(2) . ?
TB1 O6 2.352(2) . ?
TB1 O3 2.354(2) . ?
TB1 O5 2.372(2) . ?
TB1 O1A 2.377(2) . ?
TB1 O2 2.383(2) . ?
TB1 O1 2.397(2) . ?
O1 C4 1.231(4) . ?
C1 C2 1.394(4) . ?
C1 C3 1.398(4) 2_777 ?
C1 C4 1.493(4) . ?
C2 C3 1.382(4) . ?
C2 H2A 0.9500 . ?
C3 C1 1.398(4) 2_777 ?
C3 H3A 0.9500 . ?
C4 C5 1.497(4) . ?
C5 H5A 0.9800 . ?
C5 H5B 0.9800 . ?
C5 H5C 0.9800 . ?
O1A C4A 1.220(4) . ?
C1A C2A 1.391(4) . ?
C1A C3A 1.400(4) 2_766 ?
C1A C4A 1.491(4) . ?
C2A C3A 1.388(4) . ?
C2A H2AA 0.9500 . ?
C3A C1A 1.400(4) 2_766 ?
C3A H3AA 0.9500 . ?
C4A C5A 1.492(4) . ?
C5A H5AA 0.9800 . ?
C5A H5AB 0.9800 . ?
C5A H5AC 0.9800 . ?
O2 C6 1.247(4) . ?
O3 C8 1.248(4) . ?
O4 C11 1.254(4) . ?
O5 C13 1.247(4) . ?
O6 C16 1.257(4) . ?
O7 C18 1.252(4) . ?
F1 C9 1.318(4) . ?
F2 C9 1.331(4) . ?
F3 C9 1.317(4) . ?
F4 C10 1.306(4) . ?
F5 C10 1.340(4) . ?
F6 C10 1.335(4) . ?
F7 C14 1.357(4) . ?
F8 C14 1.344(4) . ?
F9 C14 1.347(4) . ?
F10 C15 1.321(4) . ?
F11 C15 1.331(4) . ?
F12 C15 1.328(4) . ?
F13 C19 1.332(4) . ?
F14 C19 1.332(4) . ?
F15 C19 1.336(4) . ?
F16 C20 1.336(4) . ?
F17 C20 1.334(4) . ?
F18 C20 1.326(4) . ?
C6 C7 1.390(4) . ?
C6 C9 1.543(4) . ?
C7 C8 1.386(4) . ?
C7 H7A 0.9500 . ?
C8 C10 1.547(4) . ?
C11 C12 1.387(5) . ?
C11 C14 1.537(5) . ?
C12 C13 1.390(5) . ?
C12 H12A 0.9500 . ?
C13 C15 1.544(5) . ?
C14 F7' 1.336(4) . ?
C14 F8' 1.345(4) . ?
C14 F9' 1.344(4) . ?
C16 C17 1.391(4) . ?
C16 C19 1.539(4) . ?
C17 C18 1.386(4) . ?
C17 H17A 0.9500 . ?
C18 C20 1.532(5) . ?
